data_1007202
loop_
_publ_author_name
'Averbuch-Pouchot, M T'
'Durif, A'

_publ_section_title
;
(NH~4~)~6~P~6~O~18~.NH~4~X.H~2~O (X=Cl,Br,I). The first examples of
cyclohexaphosphate-halides
;
_journal_coden_ASTM EJSCE5
_journal_name_full
;
European Journal of Solid State Inorganic Chemistry
;
_journal_page_first 447
_journal_page_last 459
_journal_volume 30
_journal_year 1993
_chemical_formula_structural '((N H4)6 (P6 O18)) ((N H4) I) (H2 O)'
_chemical_formula_sum 'H30 I N7 O19 P6'
_chemical_name_systematic
;
Ammonium cyclo-hexaphosphate - ammonium iodide - water (1/1/1)
;
_space_group_IT_number 14
_symmetry_cell_setting monoclinic
_symmetry_Int_Tables_number 14
_symmetry_space_group_name_Hall '-P 2yn'
_symmetry_space_group_name_H-M 'P 1 21/n 1'
_cell_angle_alpha 90
_cell_angle_beta 91.86(5)
_cell_angle_gamma 90
_cell_formula_units_Z 4
_cell_length_a 14.96(1)
_cell_length_b 24.819(9)
_cell_length_c 6.710(6)
_cell_volume 2490.1
_refine_ls_R_factor_all 0.032
_cod_database_code 1007202
_cod_depositor_comments
;
 Removing dummy H atoms since the hydrogen atoms they represent are already
 marked using the _atom_site_attached_hydrogens data item.

 Antanas Vaitkus,
 2017-09-11
;

loop_
_symmetry_equiv_pos_as_xyz
x,y,z
1/2+x,1/2-y,1/2+z
-x,-y,-z
1/2-x,1/2+y,1/2-z

loop_
_atom_site_label
_atom_site_type_symbol
_atom_site_symmetry_multiplicity
_atom_site_Wyckoff_symbol
_atom_site_fract_x
_atom_site_fract_y
_atom_site_fract_z
_atom_site_occupancy
_atom_site_attached_hydrogens
_atom_site_calc_flag
N1 N3- 4 e 0.5429(2) 0.6286(1) 0.3143(4) 1. 0 d
N2 N3- 4 e 0.0896(2) 0.7713(1) 0.3115(4) 1. 0 d
N3 N3- 4 e 0.8890(2) 0.5303(1) 0.6821(4) 1. 0 d
N4 N3- 4 e 0.9637(2) 0.6221(1) 0.1654(4) 1. 0 d
N5 N3- 4 e 0.9124(2) 0.0201(1) 0.6743(4) 1. 0 d
N6 N3- 4 e 0.3863(2) 0.7810(1) 0.1574(5) 1. 0 d
N7 N3- 4 e 0.2495(2) 0.1234(3) 0.2637(5) 1. 0 d
P1 P5+ 4 e 0.08796(4) 0.11707(3) 0.6870(1) 1. 0 d
P2 P5+ 4 e 0.14907(5) 0.22009(3) 0.8482(1) 1. 0 d
P3 P5+ 4 e 0.32701(5) 0.22983(3) 0.6753(1) 1. 0 d
P4 P5+ 4 e 0.41210(4) 0.13365(3) 0.8390(1) 1. 0 d
P5 P5+ 4 e 0.35413(5) 0.03003(3) 0.6791(1) 1. 0 d
P6 P5+ 4 e 0.17518(5) 0.02025(3) 0.8448(1) 1. 0 d
I1 I1- 4 e 0.75773(1) 0.12469(1) 0.56154(5) 1. 0 d
O1 O2- 4 e 0.1503(2) 0.08303(9) 0.8395(3) 1. 0 d
O2 O2- 4 e 0.1419(2) 0.17224(8) 0.6853(3) 1. 0 d
O3 O2- 4 e 0.5003(1) 0.6244(1) 0.7226(3) 1. 0 d
O4 O2- 4 e 0.0907(2) 0.09415(9) 0.4823(3) 1. 0 d
O5 O2- 4 e 0.2530(1) 0.23374(9) 0.8413(3) 1. 0 d
O6 O2- 4 e 0.8683(2) 0.8007(1) 0.9498(3) 1. 0 d
O7 O2- 4 e 0.4050(2) 0.76551(9) 0.7332(4) 1. 0 d
O8 O2- 4 e 0.7873(2) 0.2606(1) 0.9733(4) 1. 0 d
O9 O2- 4 e 0.0954(2) 0.7620(1) 0.7478(4) 1. 0 d
O10 O2- 4 e 0.1487(2) 0.66683(9) 0.8190(3) 1. 0 d
O11 O2- 4 e 0.5017(1) 0.1253(1) 0.7549(3) 1. 0 d
O12 O2- 4 e 0.9064(1) 0.34296(9) 0.5418(3) 1. 0 d
O13 O2- 4 e 0.6409(1) 0.92188(8) 0.1587(3) 1. 0 d
O14 O2- 4 e 0.1267(2) 0.5507(1) 0.0218(3) 1. 0 d
O15 O2- 4 e 0.9074(2) 0.5150(1) 0.2638(4) 1. 0 d
O16 O2- 4 e 0.7497(1) 0.4833(1) 0.1806(4) 1. 0 d
O17 O2- 4 e 0.2139(2) 0.0107(1) 0.0475(4) 1. 0 d
O18 O2- 4 e 0.5978(1) 0.5122(1) 0.2673(4) 1. 0 d
O19 O2- 4 e 0.7240(7) 0.1242(3) 0.036(1) 1. 2 d
H1 H1+ 4 e 0.003(4) 0.120(3) 0.272(8) 1. 0 d
H2 H1+ 4 e 0.475(3) 0.372(2) 0.556(8) 1. 0 d
H3 H1+ 4 e 0.434(4) 0.337(2) 0.692(9) 1. 0 d
H4 H1+ 4 e 0.926(3) 0.103(2) 0.181(8) 1. 0 d
H5 H1+ 4 e 0.868(4) 0.232(2) 0.733(9) 1. 0 d
H6 H1+ 4 e 0.421(3) 0.304(2) 0.196(7) 1. 0 d
H7 H1+ 4 e 0.400(4) 0.268(2) 0.053(8) 1. 0 d
H8 H1+ 4 e 0.962(4) 0.246(2) 0.716(9) 1. 0 d
H9 H1+ 4 e 0.081(3) 0.441(2) 0.307(8) 1. 0 d
H10 H1+ 4 e 0.103(4) 0.496(2) 0.241(9) 1. 0 d
H11 H1+ 4 e 0.159(4) 0.459(3) 0.315(9) 1. 0 d
H12 H1+ 4 e 0.097(3) 0.482(2) 0.429(7) 1. 0 d
H13 H1+ 4 e -0.005(3) 0.370(2) 0.740(7) 1. 0 d
H14 H1+ 4 e 0.055(3) 0.408(2) 0.810(7) 1. 0 d
H15 H1+ 4 e 0.582(3) 0.144(2) 0.321(7) 1. 0 d
H16 H1+ 4 e 0.017(3) 0.380(2) 0.949(7) 1. 0 d
H17 H1+ 4 e 0.867(4) 0.011(2) 0.756(8) 1. 0 d
H18 H1+ 4 e 0.034(4) -0.002(2) 0.281(8) 1. 0 d
H19 H1+ 4 e 0.920(4) 0.057(2) 0.689(9) 1. 0 d
H20 H1+ 4 e 0.599(4) 0.509(2) 0.948(8) 1. 0 d
H21 H1+ 4 e 0.079(3) 0.308(2) 0.313(7) 1. 0 d
H22 H1+ 4 e 0.604(4) 0.238(2) 0.780(9) 1. 0 d
H23 H1+ 4 e 0.102(3) 0.277(2) 0.464(7) 1. 0 d
H24 H1+ 4 e 0.662(4) 0.207(3) 0.83(1) 1. 0 d
H25 H1+ 4 e 0.704(5) 0.356(3) 0.72(1) 1. 0 d
H26 H1+ 4 e 0.290(4) 0.132(3) 0.197(8) 1. 0 d
H27 H1+ 4 e 0.758(3) 0.354(2) 0.802(8) 1. 0 d
H28 H1+ 4 e 0.740(4) 0.418(3) 0.694(9) 1. 0 d

loop_
_atom_type_symbol
_atom_type_oxidation_number
N3- -3.000
P5+ 5.000
I1- -1.000
O2- -2.000
H1+ 1.000
